data_7104495
loop_
_publ_author_name
'Schenk, Christian'
'Schnepf, Andreas'

_publ_section_title
;
 {Ge9R3Cr(CO)5}- and {Ge9R3Cr(CO)3}-: a metalloid cluster (Ge9R3-) as a
 flexible ligand in coordination chemistry [R=Si(SiMe3)3].
;
_journal_issue 22
_journal_name_full 'Chemical communications (Cambridge, England)'
_journal_page_first 3208
_journal_page_last 3210
_journal_paper_doi 10.1039/b901870k
_journal_volume 34
_journal_year 2009
_chemical_formula_sum 'C86 H218 Cr2 Ge18 Li2 O10 Si24'
_chemical_formula_weight 3511.26
_chemical_name_systematic
;
?
;
_space_group_IT_number 14
_symmetry_cell_setting monoclinic
_symmetry_space_group_name_Hall '-P 2yn'
_symmetry_space_group_name_H-M 'P 1 21/n 1'
_atom_sites_solution_hydrogens geom
_atom_sites_solution_primary direct
_atom_sites_solution_secondary difmap
_audit_creation_method SHELXL-97
_cell_angle_alpha 90.00
_cell_angle_beta 98.39(3)
_cell_angle_gamma 90.00
_cell_formula_units_Z 2
_cell_length_a 17.492(4)
_cell_length_b 20.471(4)
_cell_length_c 23.186(5)
_cell_measurement_reflns_used 54773
_cell_measurement_temperature 149(2)
_cell_measurement_theta_max 25.7
_cell_measurement_theta_min 1.35
_cell_volume 8213(3)
_computing_cell_refinement 'X-Area 1.38 (Stoe & Cie GmbH, 2006)'
_computing_data_collection 'WinXpose 1.6.8 (Stoe & Cie GmbH, 2004)'
_computing_data_reduction 'X-Area 1.38 (Stoe & Cie GmbH, 2006)'
_computing_structure_refinement 'SHELXL-97 (Sheldrick, 1997)'
_computing_structure_solution 'SHELXS-97 (Sheldrick, 1990)'
_diffrn_ambient_temperature 149(2)
_diffrn_detector_area_resol_mean 6.667
_diffrn_measured_fraction_theta_full 0.994
_diffrn_measured_fraction_theta_max 0.994
_diffrn_measurement_device_type 'Stoe IPDS II'
_diffrn_measurement_method 'area detector'
_diffrn_radiation_monochromator graphite
_diffrn_radiation_source 'fine-focus sealed tube'
_diffrn_radiation_type MoK\a
_diffrn_radiation_wavelength 0.71073
_diffrn_reflns_av_R_equivalents 0.0925
_diffrn_reflns_av_sigmaI/netI 0.0970
_diffrn_reflns_limit_h_max 21
_diffrn_reflns_limit_h_min -21
_diffrn_reflns_limit_k_max 24
_diffrn_reflns_limit_k_min 0
_diffrn_reflns_limit_l_max 28
_diffrn_reflns_limit_l_min 0
_diffrn_reflns_number 54773
_diffrn_reflns_theta_full 25.68
_diffrn_reflns_theta_max 25.68
_diffrn_reflns_theta_min 1.33
_exptl_absorpt_coefficient_mu 3.577
_exptl_absorpt_correction_T_max 0.8631
_exptl_absorpt_correction_T_min 0.4781
_exptl_absorpt_correction_type numerical
_exptl_absorpt_process_details
;
XPREP in SHELXTL 6.12 (BrukerAXS Inc., 2003)
;
_exptl_crystal_colour red
_exptl_crystal_density_diffrn 1.420
_exptl_crystal_density_method 'not measured'
_exptl_crystal_description rod
_exptl_crystal_F_000 3560
_exptl_crystal_size_max 0.3
_exptl_crystal_size_mid 0.15
_exptl_crystal_size_min 0.1
_refine_diff_density_max 1.237
_refine_diff_density_min -0.928
_refine_diff_density_rms 0.100
_refine_ls_extinction_method none
_refine_ls_goodness_of_fit_ref 0.827
_refine_ls_hydrogen_treatment constr
_refine_ls_matrix_type full
_refine_ls_number_parameters 627
_refine_ls_number_reflns 15500
_refine_ls_number_restraints 16
_refine_ls_restrained_S_all 0.827
_refine_ls_R_factor_all 0.1049
_refine_ls_R_factor_gt 0.0483
_refine_ls_shift/su_max 0.001
_refine_ls_shift/su_mean 0.000
_refine_ls_structure_factor_coef Fsqd
_refine_ls_weighting_details 'calc w=1/[\s^2^(Fo^2^)+(0.0477P)^2^+0.0000P] where P=(Fo^2^+2Fc^2^)/3'
_refine_ls_weighting_scheme calc
_refine_ls_wR_factor_gt 0.0941
_refine_ls_wR_factor_ref 0.1083
_reflns_number_gt 8388
_reflns_number_total 15500
_reflns_threshold_expression >2sigma(I)
_cod_data_source_file b901870k.txt
_cod_data_source_block cs109mon
_cod_original_sg_symbol_H-M P2(1)/n
_cod_database_code 7104495

loop_
_symmetry_equiv_pos_as_xyz
'x, y, z'
'-x+1/2, y+1/2, -z+1/2'
'-x, -y, -z'
'x-1/2, -y-1/2, z-1/2'

loop_
_atom_site_label
_atom_site_type_symbol
_atom_site_fract_x
_atom_site_fract_y
_atom_site_fract_z
_atom_site_U_iso_or_equiv
_atom_site_adp_type
_atom_site_occupancy
_atom_site_symmetry_multiplicity
_atom_site_calc_flag
_atom_site_refinement_flags
_atom_site_disorder_assembly
_atom_site_disorder_group
Cr1 Cr 0.50841(7) 0.38987(5) 0.63023(4) 0.0395(3) Uani 1 1 d . . .
Ge1 Ge 0.49822(5) 0.19435(4) 0.68241(3) 0.05161(19) Uani 1 1 d . . .
Ge2 Ge 0.63052(4) 0.31275(3) 0.61970(3) 0.04106(17) Uani 1 1 d . . .
Ge3 Ge 0.55853(4) 0.36258(3) 0.74271(3) 0.03799(16) Uani 1 1 d . . .
Ge4 Ge 0.65253(5) 0.41395(3) 0.68249(3) 0.04339(18) Uani 1 1 d . . .
Ge5 Ge 0.49431(5) 0.26745(3) 0.59358(3) 0.04242(18) Uani 1 1 d . . .
Ge6 Ge 0.43746(4) 0.30597(4) 0.69226(3) 0.04158(17) Uani 1 1 d . . .
Ge7 Ge 0.57791(5) 0.23998(3) 0.77168(3) 0.04145(17) Uani 1 1 d . . .
Ge8 Ge 0.63810(5) 0.19975(3) 0.67108(3) 0.04476(18) Uani 1 1 d . . .
Ge9 Ge 0.69329(4) 0.29720(4) 0.73484(3) 0.04482(18) Uani 1 1 d . . .
Si1 Si 0.43381(14) 0.09295(10) 0.68576(9) 0.0556(6) Uani 1 1 d . . .
Si2 Si 0.71419(12) 0.30035(10) 0.54657(8) 0.0470(5) Uani 1 1 d . . .
Si3 Si 0.54196(12) 0.41999(9) 0.83051(7) 0.0410(4) Uani 1 1 d . . .
Si10 Si 0.5285(3) 0.01096(14) 0.6885(2) 0.1176(14) Uani 1 1 d . . .
Si11 Si 0.3441(2) 0.08205(19) 0.60182(13) 0.1018(11) Uani 1 1 d . . .
Si12 Si 0.37193(16) 0.09235(12) 0.77010(11) 0.0685(7) Uani 1 1 d . . .
Si20 Si 0.84373(14) 0.31195(13) 0.59039(11) 0.0667(6) Uani 1 1 d . . .
Si21 Si 0.68457(18) 0.38043(12) 0.47374(10) 0.0716(7) Uani 1 1 d . . .
Si22 Si 0.69772(14) 0.19607(11) 0.50310(10) 0.0599(6) Uani 1 1 d . . .
Si30 Si 0.65262(16) 0.40521(13) 0.89910(11) 0.0730(7) Uani 1 1 d . . .
Si31 Si 0.52682(18) 0.53312(10) 0.81158(10) 0.0691(7) Uani 1 1 d . . .
Si32 Si 0.43255(14) 0.37729(11) 0.86602(9) 0.0552(5) Uani 1 1 d . . .
O1 O 0.4562(4) 0.3968(3) 0.5016(2) 0.0670(16) Uani 1 1 d . . .
O2 O 0.3557(4) 0.4506(3) 0.6416(3) 0.0767(17) Uani 1 1 d . . .
O3 O 0.5510(3) 0.5301(2) 0.6143(2) 0.0592(14) Uani 1 1 d . . .
C1 C 0.4774(5) 0.3917(3) 0.5529(3) 0.0508(18) Uani 1 1 d . . .
C2 C 0.4154(5) 0.4253(4) 0.6399(3) 0.0521(18) Uani 1 1 d . . .
C3 C 0.5378(5) 0.4732(4) 0.6227(3) 0.0496(18) Uani 1 1 d . . .
C10C C 0.6186(7) 0.0303(6) 0.7455(6) 0.120(4) Uani 1 1 d . . .
H10I H 0.6566 -0.0048 0.7455 0.180 Uiso 1 1 calc R . .
H10J H 0.6030 0.0339 0.7843 0.180 Uiso 1 1 calc R . .
H10K H 0.6415 0.0717 0.7354 0.180 Uiso 1 1 calc R . .
C10B C 0.5588(9) 0.0064(7) 0.6143(6) 0.144(6) Uani 1 1 d . . .
H10L H 0.5983 -0.0275 0.6142 0.216 Uiso 1 1 calc R . .
H10M H 0.5800 0.0486 0.6047 0.216 Uiso 1 1 calc R . .
H10N H 0.5139 -0.0043 0.5854 0.216 Uiso 1 1 calc R . .
C10A C 0.4911(12) -0.0672(6) 0.7126(10) 0.222(11) Uani 1 1 d . . .
H10O H 0.5311 -0.1009 0.7136 0.333 Uiso 1 1 calc R . .
H10P H 0.4455 -0.0803 0.6854 0.333 Uiso 1 1 calc R . .
H10Q H 0.4769 -0.0619 0.7517 0.333 Uiso 1 1 calc R . .
C11A C 0.3818(8) 0.0977(6) 0.5338(4) 0.118(5) Uani 1 1 d . . .
H11A H 0.3405 0.0917 0.5009 0.177 Uiso 1 1 calc R . .
H11B H 0.4241 0.0671 0.5303 0.177 Uiso 1 1 calc R . .
H11C H 0.4012 0.1426 0.5339 0.177 Uiso 1 1 calc R . .
C11C C 0.3104(10) -0.0051(7) 0.5977(6) 0.153(7) Uani 1 1 d . . .
H11D H 0.2727 -0.0113 0.5625 0.230 Uiso 1 1 calc R . .
H11E H 0.2862 -0.0155 0.6322 0.230 Uiso 1 1 calc R . .
H11F H 0.3547 -0.0341 0.5963 0.230 Uiso 1 1 calc R . .
C11B C 0.2687(12) 0.1377(10) 0.6045(6) 0.217(11) Uani 1 1 d . . .
H11G H 0.2308 0.1334 0.5692 0.325 Uiso 1 1 calc R . .
H11H H 0.2895 0.1823 0.6070 0.325 Uiso 1 1 calc R . .
H11I H 0.2437 0.1287 0.6388 0.325 Uiso 1 1 calc R . .
C12C C 0.4465(6) 0.0936(5) 0.8362(4) 0.083(3) Uani 1 1 d . . .
H12A H 0.4210 0.0933 0.8712 0.125 Uiso 1 1 calc R . .
H12B H 0.4780 0.1332 0.8360 0.125 Uiso 1 1 calc R . .
H12C H 0.4796 0.0550 0.8363 0.125 Uiso 1 1 calc R . .
C12B C 0.3093(7) 0.1660(6) 0.7705(5) 0.099(3) Uani 1 1 d . . .
H12D H 0.2838 0.1654 0.8054 0.148 Uiso 1 1 calc R . .
H12E H 0.2702 0.1659 0.7356 0.148 Uiso 1 1 calc R . .
H12F H 0.3411 0.2054 0.7707 0.148 Uiso 1 1 calc R . .
C12A C 0.3117(8) 0.0166(6) 0.7695(5) 0.130(5) Uani 1 1 d . . .
H12G H 0.2857 0.0160 0.8042 0.195 Uiso 1 1 calc R . .
H12H H 0.3449 -0.0219 0.7696 0.195 Uiso 1 1 calc R . .
H12I H 0.2729 0.0162 0.7345 0.195 Uiso 1 1 calc R . .
C20C C 0.6469(7) 0.4595(5) 0.9634(4) 0.097(4) Uani 1 1 d . . .
H20A H 0.6023 0.4468 0.9821 0.146 Uiso 1 1 calc R . .
H20B H 0.6411 0.5050 0.9504 0.146 Uiso 1 1 calc R . .
H20C H 0.6943 0.4550 0.9914 0.146 Uiso 1 1 calc R . .
C20B C 0.6627(8) 0.3190(5) 0.9255(5) 0.123(5) Uani 1 1 d . . .
H20D H 0.6660 0.2898 0.8924 0.185 Uiso 1 1 calc R . .
H20E H 0.6177 0.3071 0.9439 0.185 Uiso 1 1 calc R . .
H20F H 0.7097 0.3148 0.9539 0.185 Uiso 1 1 calc R . .
C20A C 0.7407(6) 0.4289(8) 0.8662(5) 0.130(5) Uani 1 1 d . . .
H20G H 0.7452 0.4006 0.8328 0.195 Uiso 1 1 calc R . .
H20H H 0.7868 0.4239 0.8954 0.195 Uiso 1 1 calc R . .
H20I H 0.7361 0.4745 0.8533 0.195 Uiso 1 1 calc R . .
C21C C 0.5029(8) 0.5766(4) 0.8774(4) 0.098(4) Uani 1 1 d . . .
H21A H 0.5436 0.5685 0.9104 0.147 Uiso 1 1 calc R . .
H21B H 0.4534 0.5607 0.8868 0.147 Uiso 1 1 calc R . .
H21C H 0.4993 0.6237 0.8696 0.147 Uiso 1 1 calc R . .
C21B C 0.4494(7) 0.5500(5) 0.7500(4) 0.097(4) Uani 1 1 d . . .
H21D H 0.4003 0.5327 0.7590 0.145 Uiso 1 1 calc R . .
H21E H 0.4622 0.5291 0.7146 0.145 Uiso 1 1 calc R . .
H21F H 0.4448 0.5973 0.7437 0.145 Uiso 1 1 calc R . .
C21A C 0.6205(8) 0.5675(5) 0.7935(5) 0.113(4) Uani 1 1 d . . .
H21G H 0.6618 0.5596 0.8261 0.169 Uiso 1 1 calc R . .
H21H H 0.6148 0.6146 0.7867 0.169 Uiso 1 1 calc R . .
H21I H 0.6335 0.5463 0.7584 0.169 Uiso 1 1 calc R . .
C22C C 0.4367(6) 0.2863(4) 0.8712(4) 0.079(3) Uani 1 1 d . . .
H22A H 0.4836 0.2732 0.8971 0.118 Uiso 1 1 calc R . .
H22B H 0.4375 0.2677 0.8324 0.118 Uiso 1 1 calc R . .
H22C H 0.3912 0.2702 0.8870 0.118 Uiso 1 1 calc R . .
C22B C 0.3447(6) 0.4018(6) 0.8163(4) 0.090(3) Uani 1 1 d . . .
H22D H 0.3420 0.4496 0.8140 0.136 Uiso 1 1 calc R . .
H22E H 0.2989 0.3851 0.8313 0.136 Uiso 1 1 calc R . .
H22F H 0.3466 0.3837 0.7774 0.136 Uiso 1 1 calc R . .
C22A C 0.4296(7) 0.4110(5) 0.9413(4) 0.093(3) Uani 1 1 d . . .
H22G H 0.4767 0.3982 0.9671 0.139 Uiso 1 1 calc R . .
H22H H 0.3843 0.3937 0.9566 0.139 Uiso 1 1 calc R . .
H22I H 0.4264 0.4588 0.9395 0.139 Uiso 1 1 calc R . .
C30C C 0.8681(6) 0.2602(6) 0.6557(4) 0.094(3) Uani 1 1 d . . .
H30A H 0.8591 0.2142 0.6450 0.142 Uiso 1 1 calc R . .
H30B H 0.8355 0.2725 0.6850 0.142 Uiso 1 1 calc R . .
H30C H 0.9226 0.2664 0.6719 0.142 Uiso 1 1 calc R . .
C30B C 0.8619(7) 0.3987(6) 0.6128(5) 0.110(4) Uani 1 1 d . . .
H30D H 0.8493 0.4272 0.5788 0.165 Uiso 1 1 calc R . .
H30E H 0.9164 0.4042 0.6292 0.165 Uiso 1 1 calc R . .
H30F H 0.8294 0.4103 0.6424 0.165 Uiso 1 1 calc R . .
C30A C 0.9097(6) 0.2879(5) 0.5371(4) 0.086(3) Uani 1 1 d . . .
H30G H 0.9000 0.2422 0.5255 0.129 Uiso 1 1 calc R . .
H30H H 0.9635 0.2928 0.5554 0.129 Uiso 1 1 calc R . .
H30I H 0.9000 0.3160 0.5026 0.129 Uiso 1 1 calc R . .
C31C C 0.6581(7) 0.4595(4) 0.5067(4) 0.085(3) Uani 1 1 d . . .
H31A H 0.6136 0.4526 0.5273 0.127 Uiso 1 1 calc R . .
H31B H 0.6448 0.4920 0.4758 0.127 Uiso 1 1 calc R . .
H31C H 0.7020 0.4753 0.5343 0.127 Uiso 1 1 calc R . .
C31B C 0.6010(7) 0.3537(6) 0.4184(4) 0.106(4) Uani 1 1 d . . .
H31D H 0.6139 0.3125 0.4006 0.160 Uiso 1 1 calc R . .
H31E H 0.5903 0.3872 0.3881 0.160 Uiso 1 1 calc R . .
H31F H 0.5552 0.3474 0.4376 0.160 Uiso 1 1 calc R . .
C31A C 0.7698(7) 0.3958(6) 0.4351(5) 0.108(4) Uani 1 1 d . . .
H31G H 0.7842 0.3551 0.4171 0.161 Uiso 1 1 calc R . .
H31H H 0.8135 0.4112 0.4631 0.161 Uiso 1 1 calc R . .
H31I H 0.7564 0.4290 0.4049 0.161 Uiso 1 1 calc R . .
C32C C 0.7354(6) 0.1988(5) 0.4315(4) 0.082(3) Uani 1 1 d . . .
H32A H 0.7896 0.2124 0.4378 0.123 Uiso 1 1 calc R . .
H32B H 0.7049 0.2300 0.4055 0.123 Uiso 1 1 calc R . .
H32C H 0.7312 0.1553 0.4136 0.123 Uiso 1 1 calc R . .
C32B C 0.7532(6) 0.1327(4) 0.5481(4) 0.081(3) Uani 1 1 d . . .
H32D H 0.8076 0.1457 0.5561 0.121 Uiso 1 1 calc R . .
H32E H 0.7488 0.0911 0.5270 0.121 Uiso 1 1 calc R . .
H32F H 0.7325 0.1278 0.5849 0.121 Uiso 1 1 calc R . .
C32A C 0.5953(5) 0.1715(5) 0.4888(5) 0.090(3) Uani 1 1 d . . .
H32G H 0.5656 0.2047 0.4646 0.136 Uiso 1 1 calc R . .
H32H H 0.5750 0.1671 0.5258 0.136 Uiso 1 1 calc R . .
H32I H 0.5908 0.1295 0.4682 0.136 Uiso 1 1 calc R . .
C100 C 0.5823(11) 0.6980(6) 0.6727(5) 0.151(7) Uani 1 1 d . . .
H10A H 0.6296 0.6889 0.7005 0.181 Uiso 1 1 calc R . .
H10B H 0.5392 0.6718 0.6838 0.181 Uiso 1 1 calc R . .
C101 C 0.5637(14) 0.7677(7) 0.6716(7) 0.185(9) Uani 1 1 d . . .
H10C H 0.5071 0.7743 0.6629 0.221 Uiso 1 1 calc R . .
H10D H 0.5827 0.7880 0.7097 0.221 Uiso 1 1 calc R . .
C102 C 0.6009(11) 0.7961(7) 0.6270(8) 0.162(8) Uani 1 1 d . . .
H10E H 0.6506 0.8164 0.6440 0.194 Uiso 1 1 calc R . .
H10F H 0.5677 0.8302 0.6058 0.194 Uiso 1 1 calc R . .
C103 C 0.6142(8) 0.7432(5) 0.5878(6) 0.119(5) Uani 1 1 d . . .
H10G H 0.5820 0.7494 0.5494 0.143 Uiso 1 1 calc R . .
H10H H 0.6692 0.7423 0.5821 0.143 Uiso 1 1 calc R . .
C200 C 0.7443(15) 0.6235(11) 0.5215(10) 0.252(14) Uani 1 1 d D . .
H20J H 0.7273 0.5951 0.4875 0.302 Uiso 1 1 calc R . .
H20K H 0.7305 0.6691 0.5103 0.302 Uiso 1 1 calc R . .
C201 C 0.8289(14) 0.618(3) 0.5381(13) 0.61(3) Uani 1 1 d D . .
H20L H 0.8493 0.5805 0.5182 0.735 Uiso 1 1 calc R . .
H20M H 0.8549 0.6584 0.5277 0.735 Uiso 1 1 calc R . .
C202 C 0.8407(9) 0.6085(10) 0.6003(10) 0.244(16) Uani 1 1 d D . .
H20N H 0.8673 0.6469 0.6200 0.293 Uiso 1 1 calc R . .
H20O H 0.8731 0.5694 0.6106 0.293 Uiso 1 1 calc R . .
C203 C 0.7652(12) 0.6000(10) 0.6189(8) 0.281(18) Uani 1 1 d D . .
H20P H 0.7638 0.5572 0.6386 0.337 Uiso 1 1 calc R . .
H20Q H 0.7579 0.6344 0.6477 0.337 Uiso 1 1 calc R . .
O100 O 0.5940(5) 0.6837(3) 0.6138(3) 0.111(3) Uani 1 1 d . . .
O200 O 0.7038(6) 0.6031(5) 0.5723(5) 0.153(4) Uani 1 1 d . . .
Li1 Li 0.5963(10) 0.5999(7) 0.5766(6) 0.075(4) Uani 1 1 d . . .
C300 C 0.901(2) 0.7508(17) 0.2565(15) 0.164(13) Uiso 0.50 1 d PD A 1
H30J H 0.9563 0.7589 0.2692 0.247 Uiso 0.50 1 calc PR A 1
H30K H 0.8734 0.7925 0.2524 0.247 Uiso 0.50 1 calc PR A 1
H30L H 0.8945 0.7281 0.2189 0.247 Uiso 0.50 1 calc PR A 1
C302 C 0.814(3) 0.678(3) 0.328(2) 0.25(3) Uiso 0.50 1 d PD A 1
H30M H 0.7807 0.6523 0.2983 0.301 Uiso 0.50 1 calc PR A 1
H30N H 0.7805 0.7128 0.3416 0.301 Uiso 0.50 1 calc PR A 1
C304 C 0.785(5) 0.682(4) 0.406(4) 0.43(5) Uiso 0.50 1 d PD A 1
H30O H 0.7915 0.6703 0.4476 0.641 Uiso 0.50 1 calc PR A 1
H30P H 0.7316 0.6751 0.3885 0.641 Uiso 0.50 1 calc PR A 1
H30Q H 0.7997 0.7276 0.4019 0.641 Uiso 0.50 1 calc PR A 1
C310 C 0.859(3) 0.716(2) 0.2358(13) 0.196(17) Uiso 0.50 1 d PD A 2
H31J H 0.9075 0.7317 0.2241 0.294 Uiso 0.50 1 calc PR A 2
H31K H 0.8178 0.7477 0.2235 0.294 Uiso 0.50 1 calc PR A 2
H31L H 0.8454 0.6738 0.2174 0.294 Uiso 0.50 1 calc PR A 2
C312 C 0.854(8) 0.701(3) 0.358(3) 0.52(9) Uiso 0.50 1 d PD A 2
H31M H 0.8084 0.7288 0.3628 0.621 Uiso 0.50 1 calc PR A 2
H31N H 0.8982 0.7183 0.3852 0.621 Uiso 0.50 1 calc PR A 2
C314 C 0.882(4) 0.580(3) 0.409(3) 0.36(4) Uiso 0.50 1 d PD A 2
H31O H 0.8444 0.5473 0.4183 0.542 Uiso 0.50 1 calc PR A 2
H31P H 0.9114 0.5962 0.4457 0.542 Uiso 0.50 1 calc PR A 2
H31Q H 0.9174 0.5598 0.3855 0.542 Uiso 0.50 1 calc PR A 2
C301 C 0.869(2) 0.7085(16) 0.3017(16) 0.286(14) Uiso 1 1 d D . .
H30R H 0.9012 0.6693 0.2976 0.343 Uiso 1 1 calc R A 1
H30S H 0.8966 0.7305 0.3368 0.343 Uiso 1 1 calc R A 1
C303 C 0.839(4) 0.638(3) 0.375(2) 0.48(3) Uiso 1 1 d D . .
H30T H 0.8943 0.6413 0.3905 0.573 Uiso 1 1 calc R A 1
H30U H 0.8216 0.5918 0.3700 0.573 Uiso 1 1 calc R A 1

loop_
_atom_site_aniso_label
_atom_site_aniso_U_11
_atom_site_aniso_U_22
_atom_site_aniso_U_33
_atom_site_aniso_U_23
_atom_site_aniso_U_13
_atom_site_aniso_U_12
Cr1 0.0521(7) 0.0353(5) 0.0329(5) 0.0020(4) 0.0124(5) 0.0060(5)
Ge1 0.0649(5) 0.0423(4) 0.0486(4) -0.0022(3) 0.0114(4) -0.0036(4)
Ge2 0.0516(4) 0.0375(4) 0.0371(4) -0.0008(3) 0.0167(3) 0.0045(3)
Ge3 0.0496(4) 0.0349(3) 0.0312(3) -0.0029(3) 0.0119(3) 0.0010(3)
Ge4 0.0535(5) 0.0380(4) 0.0412(4) -0.0019(3) 0.0155(3) -0.0026(3)
Ge5 0.0551(5) 0.0393(4) 0.0334(3) -0.0034(3) 0.0085(3) 0.0027(3)
Ge6 0.0459(4) 0.0414(4) 0.0389(4) -0.0016(3) 0.0114(3) 0.0011(3)
Ge7 0.0554(5) 0.0374(4) 0.0324(3) 0.0013(3) 0.0094(3) 0.0013(3)
Ge8 0.0568(5) 0.0361(4) 0.0440(4) -0.0008(3) 0.0158(3) 0.0075(4)
Ge9 0.0457(4) 0.0452(4) 0.0439(4) -0.0004(3) 0.0076(3) 0.0016(3)
Si1 0.0741(16) 0.0457(11) 0.0487(12) -0.0086(9) 0.0145(11) -0.0178(11)
Si2 0.0557(12) 0.0466(10) 0.0434(10) -0.0013(9) 0.0234(9) 0.0080(10)
Si3 0.0524(12) 0.0397(10) 0.0329(9) -0.0060(7) 0.0126(8) -0.0004(9)
Si10 0.155(4) 0.0480(15) 0.169(4) 0.0072(18) 0.089(3) 0.0142(18)
Si11 0.113(3) 0.123(3) 0.0663(17) -0.0175(17) 0.0036(17) -0.044(2)
Si12 0.0792(18) 0.0723(15) 0.0584(13) -0.0057(12) 0.0243(12) -0.0216(13)
Si20 0.0561(14) 0.0818(16) 0.0663(14) -0.0143(13) 0.0229(11) 0.0023(13)
Si21 0.104(2) 0.0648(15) 0.0552(13) 0.0157(11) 0.0425(14) 0.0246(14)
Si22 0.0690(15) 0.0571(12) 0.0580(12) -0.0142(11) 0.0244(11) 0.0106(12)
Si30 0.0729(17) 0.0838(17) 0.0581(14) -0.0232(13) -0.0046(12) 0.0064(14)
Si31 0.117(2) 0.0414(11) 0.0531(13) -0.0066(10) 0.0266(14) 0.0028(13)
Si32 0.0638(15) 0.0548(12) 0.0529(12) -0.0063(10) 0.0278(11) -0.0025(11)
O1 0.105(5) 0.057(3) 0.036(3) 0.003(2) -0.002(3) 0.007(3)
O2 0.064(4) 0.075(4) 0.095(5) 0.015(3) 0.024(3) 0.024(3)
O3 0.082(4) 0.040(3) 0.058(3) 0.011(2) 0.019(3) 0.004(3)
C1 0.066(5) 0.035(3) 0.053(4) -0.002(3) 0.013(4) 0.005(3)
C2 0.062(5) 0.052(4) 0.043(4) 0.006(3) 0.013(4) -0.001(4)
C3 0.066(5) 0.051(4) 0.034(4) 0.004(3) 0.016(3) 0.012(4)
C10C 0.100(9) 0.105(9) 0.147(11) 0.035(8) -0.009(8) 0.028(7)
C10B 0.150(13) 0.130(11) 0.169(13) -0.057(10) 0.081(11) 0.017(10)
C10A 0.24(2) 0.056(8) 0.39(3) 0.026(12) 0.12(2) 0.018(10)
C11A 0.172(13) 0.120(10) 0.061(6) -0.010(6) 0.016(7) -0.047(9)
C11C 0.216(17) 0.140(12) 0.096(9) -0.010(8) -0.003(10) -0.105(12)
C11B 0.24(2) 0.29(2) 0.095(10) -0.076(13) -0.073(12) 0.083(19)
C12C 0.100(8) 0.095(7) 0.060(5) 0.002(5) 0.028(5) -0.015(6)
C12B 0.099(8) 0.122(9) 0.082(7) -0.007(6) 0.033(6) 0.027(7)
C12A 0.173(13) 0.126(10) 0.107(9) -0.035(8) 0.079(9) -0.089(10)
C20C 0.125(10) 0.091(7) 0.067(6) -0.033(5) -0.014(6) 0.018(7)
C20B 0.166(12) 0.087(7) 0.093(8) -0.027(6) -0.065(8) 0.049(8)
C20A 0.064(7) 0.222(16) 0.101(9) -0.030(10) 0.004(6) -0.032(9)
C21C 0.177(12) 0.058(5) 0.065(6) -0.009(5) 0.034(7) 0.030(6)
C21B 0.159(11) 0.062(6) 0.069(6) 0.006(5) 0.020(6) 0.035(6)
C21A 0.156(12) 0.070(6) 0.126(9) -0.017(6) 0.064(9) -0.042(7)
C22C 0.094(7) 0.058(5) 0.097(7) -0.005(5) 0.055(6) -0.016(5)
C22B 0.067(6) 0.131(9) 0.080(6) -0.002(6) 0.034(5) 0.011(6)
C22A 0.124(9) 0.092(7) 0.079(6) -0.031(5) 0.072(6) -0.028(6)
C30C 0.060(6) 0.146(10) 0.077(6) 0.006(7) 0.007(5) 0.018(6)
C30B 0.086(8) 0.117(9) 0.134(10) -0.049(8) 0.035(7) -0.018(7)
C30A 0.067(6) 0.101(8) 0.097(7) -0.014(6) 0.033(5) -0.004(5)
C31C 0.134(9) 0.048(5) 0.083(6) 0.019(4) 0.054(6) 0.019(5)
C31B 0.136(10) 0.121(9) 0.058(6) -0.003(6) 0.002(6) 0.070(8)
C31A 0.142(11) 0.105(8) 0.093(7) 0.032(6) 0.077(8) 0.026(8)
C32C 0.095(7) 0.084(6) 0.073(6) -0.020(5) 0.030(5) 0.015(6)
C32B 0.101(8) 0.063(5) 0.085(6) -0.016(5) 0.037(6) 0.015(5)
C32A 0.070(6) 0.104(8) 0.104(8) -0.055(6) 0.036(6) -0.013(6)
C100 0.31(2) 0.082(8) 0.057(6) -0.015(6) 0.006(9) 0.001(11)
C101 0.35(3) 0.088(10) 0.124(12) -0.036(9) 0.059(15) 0.000(14)
C102 0.216(18) 0.077(9) 0.164(15) 0.001(10) -0.068(14) -0.038(10)
C103 0.150(12) 0.066(7) 0.137(10) 0.031(7) 0.002(9) -0.054(7)
C200 0.32(3) 0.22(2) 0.27(3) -0.06(2) 0.20(3) -0.12(2)
C201 0.43(4) 1.04(9) 0.37(6) 0.11(7) 0.05(5) -0.513
C202 0.066(10) 0.23(2) 0.42(4) -0.22(3) -0.022(16) 0.012(12)
C203 0.26(3) 0.21(2) 0.29(3) -0.11(2) -0.21(3) 0.09(2)
O100 0.197(9) 0.063(4) 0.068(4) 0.001(3) 0.002(5) -0.053(5)
O200 0.130(8) 0.143(8) 0.179(10) -0.038(7) 0.000(8) -0.029(7)
Li1 0.096(12) 0.070(9) 0.056(8) 0.007(7) 0.001(8) -0.016(8)

loop_
_atom_type_symbol
_atom_type_description
_atom_type_scat_dispersion_real
_atom_type_scat_dispersion_imag
_atom_type_scat_source
C C 0.0033 0.0016 'International Tables Vol C Tables 4.2.6.8 and 6.1.1.4'
H H 0.0000 0.0000 'International Tables Vol C Tables 4.2.6.8 and 6.1.1.4'
Li Li -0.0003 0.0001 'International Tables Vol C Tables 4.2.6.8 and 6.1.1.4'
O O 0.0106 0.0060 'International Tables Vol C Tables 4.2.6.8 and 6.1.1.4'
Si Si 0.0817 0.0704 'International Tables Vol C Tables 4.2.6.8 and 6.1.1.4'
Cr Cr 0.3209 0.6236 'International Tables Vol C Tables 4.2.6.8 and 6.1.1.4'
Ge Ge 0.1547 1.8001 'International Tables Vol C Tables 4.2.6.8 and 6.1.1.4'

loop_
_geom_angle_atom_site_label_1
_geom_angle_atom_site_label_2
_geom_angle_atom_site_label_3
_geom_angle
_geom_angle_site_symmetry_1
_geom_angle_site_symmetry_3
_geom_angle_publ_flag
C1 Cr1 C3 86.1(3) . . ?
C1 Cr1 C2 88.3(3) . . ?
C3 Cr1 C2 84.7(3) . . ?
C1 Cr1 Ge5 72.5(2) . . ?
C3 Cr1 Ge5 151.9(2) . . ?
C2 Cr1 Ge5 111.9(2) . . ?
C1 Cr1 Ge6 117.1(2) . . ?
C3 Cr1 Ge6 145.9(2) . . ?
C2 Cr1 Ge6 72.3(2) . . ?
Ge5 Cr1 Ge6 62.18(3) . . ?
C1 Cr1 Ge4 125.1(3) . . ?
C3 Cr1 Ge4 66.8(2) . . ?
C2 Cr1 Ge4 131.9(2) . . ?
Ge5 Cr1 Ge4 110.92(4) . . ?
Ge6 Cr1 Ge4 110.90(4) . . ?
C1 Cr1 Ge3 169.0(2) . . ?
C3 Cr1 Ge3 103.6(2) . . ?
C2 Cr1 Ge3 97.7(2) . . ?
Ge5 Cr1 Ge3 96.71(4) . . ?
Ge6 Cr1 Ge3 56.83(3) . . ?
Ge4 Cr1 Ge3 56.41(4) . . ?
C1 Cr1 Ge2 92.9(2) . . ?
C3 Cr1 Ge2 107.8(2) . . ?
C2 Cr1 Ge2 167.5(2) . . ?
Ge5 Cr1 Ge2 56.92(3) . . ?
Ge6 Cr1 Ge2 96.27(4) . . ?
Ge4 Cr1 Ge2 56.14(3) . . ?
Ge3 Cr1 Ge2 79.37(4) . . ?
Si1 Ge1 Ge8 121.30(7) . . ?
Si1 Ge1 Ge7 120.69(6) . . ?
Ge8 Ge1 Ge7 68.58(4) . . ?
Si1 Ge1 Ge5 125.91(7) . . ?
Ge8 Ge1 Ge5 78.45(4) . . ?
Ge7 Ge1 Ge5 113.39(4) . . ?
Si1 Ge1 Ge6 125.26(7) . . ?
Ge8 Ge1 Ge6 113.43(4) . . ?
Ge7 Ge1 Ge6 77.30(3) . . ?
Ge5 Ge1 Ge6 65.24(3) . . ?
Si2 Ge2 Ge4 115.74(6) . . ?
Si2 Ge2 Ge5 115.96(6) . . ?
Ge4 Ge2 Ge5 119.59(4) . . ?
Si2 Ge2 Ge8 103.50(6) . . ?
Ge4 Ge2 Ge8 118.19(4) . . ?
Ge5 Ge2 Ge8 76.59(4) . . ?
Si2 Ge2 Cr1 134.12(6) . . ?
Ge4 Ge2 Cr1 61.59(4) . . ?
Ge5 Ge2 Cr1 60.56(4) . . ?
Ge8 Ge2 Cr1 117.92(4) . . ?
Si2 Ge2 Ge9 118.23(6) . . ?
Ge4 Ge2 Ge9 62.01(3) . . ?
Ge5 Ge2 Ge9 114.55(4) . . ?
Ge8 Ge2 Ge9 57.70(3) . . ?
Cr1 Ge2 Ge9 100.89(4) . . ?
Si3 Ge3 Ge4 115.57(6) . . ?
Si3 Ge3 Ge6 114.63(6) . . ?
Ge4 Ge3 Ge6 119.92(4) . . ?
Si3 Ge3 Ge7 106.24(5) . . ?
Ge4 Ge3 Ge7 118.08(4) . . ?
Ge6 Ge3 Ge7 75.42(3) . . ?
Si3 Ge3 Cr1 131.13(6) . . ?
Ge4 Ge3 Cr1 61.64(4) . . ?
Ge6 Ge3 Cr1 61.08(4) . . ?
Ge7 Ge3 Cr1 117.52(4) . . ?
Si3 Ge3 Ge9 120.42(6) . . ?
Ge4 Ge3 Ge9 62.13(3) . . ?
Ge6 Ge3 Ge9 114.42(4) . . ?
Ge7 Ge3 Ge9 57.74(3) . . ?
Cr1 Ge3 Ge9 101.48(4) . . ?
Ge2 Ge4 Ge3 85.46(3) . . ?
Ge2 Ge4 Cr1 62.27(3) . . ?
Ge3 Ge4 Cr1 61.94(4) . . ?
Ge2 Ge4 Ge9 63.03(3) . . ?
Ge3 Ge4 Ge9 62.61(3) . . ?
Cr1 Ge4 Ge9 101.99(4) . . ?
Ge1 Ge5 Ge2 96.21(4) . . ?
Ge1 Ge5 Cr1 107.91(4) . . ?
Ge2 Ge5 Cr1 62.52(3) . . ?
Ge1 Ge5 Ge6 57.48(3) . . ?
Ge2 Ge5 Ge6 97.91(4) . . ?
Cr1 Ge5 Ge6 59.17(3) . . ?
Ge3 Ge6 Ge1 96.88(4) . . ?
Ge3 Ge6 Cr1 62.09(4) . . ?
Ge1 Ge6 Cr1 107.30(4) . . ?
Ge3 Ge6 Ge5 97.81(4) . . ?
Ge1 Ge6 Ge5 57.28(3) . . ?
Cr1 Ge6 Ge5 58.65(3) . . ?
Ge1 Ge7 Ge9 105.28(4) . . ?
Ge1 Ge7 Ge3 96.34(3) . . ?
Ge9 Ge7 Ge3 63.70(3) . . ?
Ge1 Ge7 Ge8 55.70(3) . . ?
Ge9 Ge7 Ge8 56.97(3) . . ?
Ge3 Ge7 Ge8 96.79(3) . . ?
Ge1 Ge8 Ge9 105.28(4) . . ?
Ge1 Ge8 Ge2 95.88(4) . . ?
Ge9 Ge8 Ge2 64.19(3) . . ?
Ge1 Ge8 Ge7 55.72(4) . . ?
Ge9 Ge8 Ge7 56.95(3) . . ?
Ge2 Ge8 Ge7 96.85(3) . . ?
Ge7 Ge9 Ge8 66.09(3) . . ?
Ge7 Ge9 Ge4 112.22(4) . . ?
Ge8 Ge9 Ge4 111.72(4) . . ?
Ge7 Ge9 Ge3 58.56(3) . . ?
Ge8 Ge9 Ge3 99.32(4) . . ?
Ge4 Ge9 Ge3 55.26(3) . . ?
Ge7 Ge9 Ge2 98.79(4) . . ?
Ge8 Ge9 Ge2 58.11(3) . . ?
Ge4 Ge9 Ge2 54.96(3) . . ?
Ge3 Ge9 Ge2 77.46(4) . . ?
Si11 Si1 Si10 109.93(18) . . ?
Si11 Si1 Ge1 108.83(13) . . ?
Si10 Si1 Ge1 106.85(14) . . ?
Si11 Si1 Si12 110.88(15) . . ?
Si10 Si1 Si12 112.23(15) . . ?
Ge1 Si1 Si12 107.96(10) . . ?
Si20 Si2 Si21 109.63(13) . . ?
Si20 Si2 Si22 108.97(12) . . ?
Si21 Si2 Si22 108.84(12) . . ?
Si20 Si2 Ge2 109.30(10) . . ?
Si21 Si2 Ge2 109.78(10) . . ?
Si22 Si2 Ge2 110.30(10) . . ?
Si30 Si3 Si32 110.36(12) . . ?
Si30 Si3 Si31 108.18(12) . . ?
Si32 Si3 Si31 110.68(12) . . ?
Si30 Si3 Ge3 108.81(10) . . ?
Si32 Si3 Ge3 108.57(9) . . ?
Si31 Si3 Ge3 110.21(9) . . ?
C10A Si10 C10B 113.3(8) . . ?
C10A Si10 C10C 105.0(9) . . ?
C10B Si10 C10C 108.9(7) . . ?
C10A Si10 Si1 110.4(6) . . ?
C10B Si10 Si1 107.6(5) . . ?
C10C Si10 Si1 111.7(4) . . ?
C11B Si11 C11A 106.6(8) . . ?
C11B Si11 C11C 112.9(10) . . ?
C11A Si11 C11C 105.9(6) . . ?
C11B Si11 Si1 109.1(4) . . ?
C11A Si11 Si1 114.9(4) . . ?
C11C Si11 Si1 107.6(5) . . ?
C12C Si12 C12B 109.0(5) . . ?
C12C Si12 C12A 110.1(6) . . ?
C12B Si12 C12A 109.8(6) . . ?
C12C Si12 Si1 109.3(3) . . ?
C12B Si12 Si1 109.8(4) . . ?
C12A Si12 Si1 108.8(4) . . ?
C30C Si20 C30B 107.9(6) . . ?
C30C Si20 C30A 107.4(5) . . ?
C30B Si20 C30A 109.8(5) . . ?
C30C Si20 Si2 112.8(4) . . ?
C30B Si20 Si2 109.3(4) . . ?
C30A Si20 Si2 109.6(3) . . ?
C31A Si21 C31C 108.1(5) . . ?
C31A Si21 C31B 108.4(5) . . ?
C31C Si21 C31B 108.4(5) . . ?
C31A Si21 Si2 110.6(4) . . ?
C31C Si21 Si2 110.5(3) . . ?
C31B Si21 Si2 110.7(4) . . ?
C32A Si22 C32B 109.1(5) . . ?
C32A Si22 C32C 107.8(5) . . ?
C32B Si22 C32C 107.3(4) . . ?
C32A Si22 Si2 112.3(3) . . ?
C32B Si22 Si2 111.9(3) . . ?
C32C Si22 Si2 108.4(3) . . ?
C20B Si30 C20C 108.3(5) . . ?
C20B Si30 C20A 109.4(7) . . ?
C20C Si30 C20A 108.2(6) . . ?
C20B Si30 Si3 112.0(4) . . ?
C20C Si30 Si3 109.2(4) . . ?
C20A Si30 Si3 109.7(4) . . ?
C21B Si31 C21C 108.4(5) . . ?
C21B Si31 C21A 108.7(6) . . ?
C21C Si31 C21A 108.0(5) . . ?
C21B Si31 Si3 112.1(3) . . ?
C21C Si31 Si3 110.4(3) . . ?
C21A Si31 Si3 109.3(4) . . ?
C22B Si32 C22C 109.4(5) . . ?
C22B Si32 C22A 110.2(5) . . ?
C22C Si32 C22A 108.1(4) . . ?
C22B Si32 Si3 109.0(3) . . ?
C22C Si32 Si3 111.5(3) . . ?
C22A Si32 Si3 108.7(3) . . ?
C1 O1 Li1 169.0(8) . 3_666 ?
C3 O3 Li1 153.9(7) . . ?
O1 C1 Cr1 176.2(6) . . ?
O2 C2 Cr1 174.2(7) . . ?
O3 C3 Cr1 173.8(7) . . ?
O100 C100 C101 104.1(10) . . ?
C102 C101 C100 106.7(15) . . ?
C101 C102 C103 106.3(11) . . ?
O100 C103 C102 107.5(12) . . ?
C201 C200 O200 109.8(14) . . ?
C202 C201 C200 105.3(12) . . ?
C201 C202 C203 107.9(9) . . ?
O200 C203 C202 112.9(14) . . ?
C103 O100 C100 107.8(9) . . ?
C103 O100 Li1 123.3(9) . . ?
C100 O100 Li1 128.5(8) . . ?
C203 O200 C200 102.6(18) . . ?
C203 O200 Li1 127.4(14) . . ?
C200 O200 Li1 128.9(13) . . ?
O200 Li1 O3 122.1(9) . . ?
O200 Li1 O1 107.0(9) . 3_666 ?
O3 Li1 O1 106.6(8) . 3_666 ?
O200 Li1 O100 94.5(8) . . ?
O3 Li1 O100 115.2(9) . . ?
O1 Li1 O100 110.9(8) 3_666 . ?
C301 C302 C303 117(5) . . ?
C301 C302 C304 134(5) . . ?
C303 C302 C304 52(3) . . ?
C303 C304 C302 45(3) . . ?
C301 C312 C303 116(5) . . ?
C302 C301 C312 44(5) . . ?
C302 C301 C310 121(4) . . ?
C312 C301 C310 162(8) . . ?
C302 C301 C300 157(4) . . ?
C312 C301 C300 149(4) . . ?
C310 C301 C300 42(2) . . ?
C302 C303 C312 43(5) . . ?
C302 C303 C304 83(5) . . ?
C312 C303 C304 75(5) . . ?
C302 C303 C314 158(7) . . ?
C312 C303 C314 139(10) . . ?
C304 C303 C314 119(6) . . ?

loop_
_geom_bond_atom_site_label_1
_geom_bond_atom_site_label_2
_geom_bond_distance
_geom_bond_site_symmetry_2
_geom_bond_publ_flag
Cr1 C1 1.796(8) . ?
Cr1 C3 1.798(8) . ?
Cr1 C2 1.825(9) . ?
Cr1 Ge5 2.6462(13) . ?
Cr1 Ge6 2.6606(13) . ?
Cr1 Ge4 2.6785(16) . ?
Cr1 Ge3 2.6860(14) . ?
Cr1 Ge2 2.6957(14) . ?
Ge1 Si1 2.369(2) . ?
Ge1 Ge8 2.5011(13) . ?
Ge1 Ge7 2.5016(12) . ?
Ge1 Ge5 2.5387(11) . ?
Ge1 Ge6 2.5443(11) . ?
Ge2 Si2 2.409(2) . ?
Ge2 Ge4 2.5290(11) . ?
Ge2 Ge5 2.5461(12) . ?
Ge2 Ge8 2.5965(11) . ?
Ge2 Ge9 2.7529(12) . ?
Ge3 Si3 2.4045(19) . ?
Ge3 Ge4 2.5355(12) . ?
Ge3 Ge6 2.5443(12) . ?
Ge3 Ge7 2.6075(11) . ?
Ge3 Ge9 2.7398(11) . ?
Ge4 Ge9 2.7277(11) . ?
Ge5 Ge6 2.7402(11) . ?
Ge7 Ge9 2.5843(12) . ?
Ge7 Ge8 2.8185(12) . ?
Ge8 Ge9 2.5848(11) . ?
Si1 Si11 2.326(4) . ?
Si1 Si10 2.352(4) . ?
Si1 Si12 2.369(3) . ?
Si2 Si20 2.356(3) . ?
Si2 Si21 2.356(3) . ?
Si2 Si22 2.360(3) . ?
Si3 Si30 2.339(3) . ?
Si3 Si32 2.359(3) . ?
Si3 Si31 2.365(3) . ?
Si10 C10A 1.845(15) . ?
Si10 C10B 1.875(13) . ?
Si10 C10C 1.944(12) . ?
Si11 C11B 1.751(18) . ?
Si11 C11A 1.824(11) . ?
Si11 C11C 1.877(12) . ?
Si12 C12C 1.862(10) . ?
Si12 C12B 1.864(11) . ?
Si12 C12A 1.873(10) . ?
Si20 C30C 1.847(10) . ?
Si20 C30B 1.865(11) . ?
Si20 C30A 1.875(9) . ?
Si21 C31A 1.875(10) . ?
Si21 C31C 1.878(9) . ?
Si21 C31B 1.881(12) . ?
Si22 C32A 1.844(10) . ?
Si22 C32B 1.848(10) . ?
Si22 C32C 1.874(9) . ?
Si30 C20B 1.868(11) . ?
Si30 C20C 1.874(9) . ?
Si30 C20A 1.880(12) . ?
Si31 C21B 1.852(11) . ?
Si31 C21C 1.867(9) . ?
Si31 C21A 1.885(12) . ?
Si32 C22B 1.850(10) . ?
Si32 C22C 1.867(8) . ?
Si32 C22A 1.886(8) . ?
O1 C1 1.198(8) . ?
O1 Li1 1.910(15) 3_666 ?
O2 C2 1.172(9) . ?
O3 C3 1.207(8) . ?
O3 Li1 1.908(16) . ?
C100 O100 1.439(13) . ?
C100 C101 1.464(18) . ?
C101 C102 1.42(2) . ?
C102 C103 1.454(19) . ?
C103 O100 1.427(11) . ?
C200 C201 1.48(2) . ?
C200 O200 1.52(2) . ?
C201 C202 1.44(2) . ?
C202 C203 1.459(18) . ?
C203 O200 1.409(16) . ?
O100 Li1 1.922(17) . ?
O200 Li1 1.90(2) . ?
Li1 O1 1.910(15) 3_666 ?
C300 C301 1.53(3) . ?
C302 C301 1.37(4) . ?
C302 C303 1.39(4) . ?
C302 C304 1.94(9) . ?
C304 C303 1.54(3) . ?
C310 C301 1.52(3) . ?
C312 C301 1.38(4) . ?
C312 C303 1.39(4) . ?
C314 C303 1.56(3) . ?
